data_1527716
loop_
_publ_author_name
'Larking, I.'
'Stomberg, G.'

_publ_section_title
;
 Studies on peroxomolybdates VII. The crystal structure of triammonium
 fluoride oxoperoxotetrafluoromolybdate(VI), (N H4)3 F Mo O O2 F4
;
_journal_name_full 'Acta Chemica Scandinavica (1-27,1973-42,1988)'
_journal_page_first 2043
_journal_page_last 2054
_journal_volume 24
_journal_year 1970
_chemical_formula_sum 'F5 H12 Mo N3 O3'
_chemical_name_systematic '(N H4)3 (Mo O (O2) F4) F'
_space_group_IT_number 61
_symmetry_space_group_name_Hall '-P 2ac 2ab'
_symmetry_space_group_name_H-M 'P b c a'
_cell_angle_alpha 90
_cell_angle_beta 90
_cell_angle_gamma 90
_cell_formula_units_Z 8
_cell_length_a 16.521
_cell_length_b 15.956
_cell_length_c 6.793
_cell_volume 1790.696
_citation_journal_id_ASTM ACSAA4
_cod_data_source_file Larking_ACSAA4_1970_1207.cif
_cod_data_source_block H12F5Mo1N3O3
_cod_original_cell_volume 1790.697
_cod_original_formula_sum 'H12 F5 Mo1 N3 O3'
_cod_database_code 1527716

loop_
_symmetry_equiv_pos_as_xyz
x,y,z
-x+1/2,-y,z+1/2
x+1/2,-y+1/2,-z
-x,y+1/2,-z+1/2
-x,-y,-z
x-1/2,y,-z-1/2
-x-1/2,y-1/2,z
x,-y-1/2,z-1/2

loop_
_atom_site_label
_atom_site_type_symbol
_atom_site_fract_x
_atom_site_fract_y
_atom_site_fract_z
_atom_site_occupancy
_atom_site_U_iso_or_equiv
_atom_site_attached_hydrogens
F4 F-1 0.0229 0.1342 0.1195 1 0.0 0
O2 O-1 0.3594 0.4646 0.226 1 0.0 0
O1 O-2 0.1749 0.3948 0.4912 1 0.0 0
F2 F-1 0.1411 0.2003 0.305 1 0.0 0
N3 N-3 0.0049 0.3123 0.2296 1 0.0 4
F5 F-1 0.367 0.2941 0.477 1 0.0 0
F3 F-1 0.2256 0.0702 0.3555 1 0.0 0
F1 F-1 0.0727 0.074 0.4695 1 0.0 0
N2 N-3 0.3863 0.063 0.1936 1 0.0 4
N1 N-3 0.2642 0.3043 0.1597 1 0.0 4
Mo1 Mo+6 0.129 0.0833 0.2041 1 0.0 0
O3 O-1 0.4282 0.4846 0.1264 1 0.0 0
